data_7704091
loop_
_publ_author_name
'Terao, Ikumi'
'Horii, Sena'
'Nakazawa, Jun'
'Okamura, Masaya'
'Hikichi, Shiro'

_publ_section_title
;
 Efficient alkane hydroxylation catalysis of nickel(ii) complexes with
 oxazoline donor containing tripodal tetradentate ligands.
;
_journal_issue 18
_journal_name_full 'Dalton transactions (Cambridge, England : 2003)'
_journal_page_first 6108
_journal_page_last 6118
_journal_paper_doi 10.1039/d0dt00733a
_journal_volume 49
_journal_year 2020
_chemical_absolute_configuration rmad
_chemical_formula_moiety 'C24 H42 Cl N4 Ni O3, C24 H20 B'
_chemical_formula_sum 'C48 H62 B Cl N4 Ni O3'
_chemical_formula_weight 847.98
_chemical_name_common '[Chloridotris{((S)-4-tert-butyloxazolin-2-yl)methyl}aminenickel(II)]tetraphenylborate'
_chemical_name_systematic '[Ni(s-TOABu)(Cl)](BPh4)'
_space_group_crystal_system monoclinic
_space_group_IT_number 4
_space_group_name_Hall 'P 2yb'
_space_group_name_H-M_alt 'P 1 21 1'
_atom_sites_solution_hydrogens geom
_audit_creation_method SHELXL-2014/7
_audit_update_record
;
2020-02-13 deposited with the CCDC.	2020-04-15 downloaded from the CCDC.
;
_cell_angle_alpha 90
_cell_angle_beta 111.020(2)
_cell_angle_gamma 90
_cell_formula_units_Z 2
_cell_length_a 12.0793(6)
_cell_length_b 13.4525(5)
_cell_length_c 15.1350(6)
_cell_measurement_reflns_used 5969
_cell_measurement_temperature 133(2)
_cell_measurement_theta_max 27.4810
_cell_measurement_theta_min 1.4414
_cell_volume 2295.73(17)
_computing_cell_refinement 'CrystalClear (Rigaku Inc., 2007)'
_computing_data_collection 'CrystalClear (Rigaku Inc., 2007)'
_computing_data_reduction 'CrystalClear (Rigaku Inc., 2007), SORTAV (Blessing, 1995)'
_computing_molecular_graphics 'Ortep-3 for Windows (Farrugia, 2012)'
_computing_publication_material 'WinGX publication routines (Farrugia, 2012)'
_computing_structure_refinement 'SHELXL-2014/7 (Sheldrick, 2014)'
_computing_structure_solution 'SIR92 (Altomare et al, 1994)'
_diffrn_ambient_temperature 133(2)
_diffrn_detector_area_resol_mean 28.5714
_diffrn_measured_fraction_theta_full 0.978
_diffrn_measured_fraction_theta_max 0.978
_diffrn_measurement_details
;
scan:
	Number of images: 600
	           Slice: -115.0000 - 65.0000
	     Image width: 0.3000
	        Exp time: 8.0000
	   Rotation axis: Omega
	           Omega: 0.0000
	             Chi: 45.0000
	             Phi: 0.0000
	             XTD: 54.8375
	          2theta: -25.1501
scan:
	Number of images: 600
	           Slice: -115.0000 - 65.0000
	     Image width: 0.3000
	        Exp time: 8.0000
	   Rotation axis: Omega
	           Omega: 0.0000
	             Chi: 45.0000
	             Phi: 90.0000
	             XTD: 54.8375
	          2theta: -25.1501
scan:
	Number of images: 600
	           Slice: -115.0000 - 65.0000
	     Image width: 0.3000
	        Exp time: 8.0000
	   Rotation axis: Omega
	           Omega: 0.0000
	             Chi: 45.0000
	             Phi: 180.0000
	             XTD: 54.8375
	          2theta: -25.1501

;
_diffrn_measurement_device
;
Saturn70 (2x2 bin mode)
;
_diffrn_measurement_device_details
;
AFC10: Fixed Chi 2 circle
;
_diffrn_measurement_method dtprofit.ref
_diffrn_orient_matrix_type d*Trek
_diffrn_orient_matrix_UB_11 -0.0596
_diffrn_orient_matrix_UB_12 -0.0643
_diffrn_orient_matrix_UB_13 -0.0136
_diffrn_orient_matrix_UB_21 -0.0052
_diffrn_orient_matrix_UB_22 -0.0107
_diffrn_orient_matrix_UB_23 0.0734
_diffrn_orient_matrix_UB_31 -0.0658
_diffrn_orient_matrix_UB_32 0.0261
_diffrn_orient_matrix_UB_33 -0.0009
_diffrn_radiation_detector CCD
_diffrn_radiation_source 'Rotating Anode'
_diffrn_radiation_type MoK\a
_diffrn_radiation_wavelength 0.71073
_diffrn_reflns_av_R_equivalents 0.0179
_diffrn_reflns_av_unetI/netI 0.0510
_diffrn_reflns_Laue_measured_fraction_full 0.978
_diffrn_reflns_Laue_measured_fraction_max 0.978
_diffrn_reflns_limit_h_max 15
_diffrn_reflns_limit_h_min -15
_diffrn_reflns_limit_k_max 17
_diffrn_reflns_limit_k_min -17
_diffrn_reflns_limit_l_max 19
_diffrn_reflns_limit_l_min -19
_diffrn_reflns_number 20428
_diffrn_reflns_point_group_measured_fraction_full 0.874
_diffrn_reflns_point_group_measured_fraction_max 0.874
_diffrn_reflns_reduction_process 'Lp corrections applied'
_diffrn_reflns_theta_full 27.4810
_diffrn_reflns_theta_max 27.4810
_diffrn_reflns_theta_min 1.441
_diffrn_source_current 60.0000
_diffrn_source_power 3.0000
_diffrn_source_voltage 50.0000
_exptl_absorpt_coefficient_mu 0.525
_exptl_absorpt_correction_T_max 0.9121
_exptl_absorpt_correction_T_min 0.8241
_exptl_absorpt_correction_type numerical
_exptl_absorpt_process_details
;Numerical (Based on real shape of the crystal) absorption
correction was parformed on CrystalClear (Rigaku Inc., 2008)
with NUMABS (Rigaku, 1999) method.
;
_exptl_crystal_colour Red
_exptl_crystal_density_diffrn 1.227
_exptl_crystal_description Block
_exptl_crystal_F_000 904
_exptl_crystal_size_max 0.400
_exptl_crystal_size_mid 0.400
_exptl_crystal_size_min 0.200
_refine_diff_density_max 0.406
_refine_diff_density_min -0.207
_refine_diff_density_rms 0.032
_refine_ls_abs_structure_details
;
 Flack x determined using 2737 quotients [(I+)-(I-)]/[(I+)+(I-)]
 (Parsons, Flack and Wagner, Acta Cryst. B69 (2013) 249-259).
;
_refine_ls_abs_structure_Flack -0.008(3)
_refine_ls_extinction_method none
_refine_ls_goodness_of_fit_ref 0.892
_refine_ls_hydrogen_treatment constr
_refine_ls_matrix_type full
_refine_ls_number_parameters 532
_refine_ls_number_reflns 9223
_refine_ls_number_restraints 1
_refine_ls_restrained_S_all 0.892
_refine_ls_R_factor_all 0.0246
_refine_ls_R_factor_gt 0.0214
_refine_ls_shift/su_max 0.001
_refine_ls_shift/su_mean 0.000
_refine_ls_structure_factor_coef Fsqd
_refine_ls_weighting_details 'w=1/[\s^2^(Fo^2^)+(0.0155P)^2^] where P=(Fo^2^+2Fc^2^)/3'
_refine_ls_weighting_scheme calc
_refine_ls_wR_factor_gt 0.0438
_refine_ls_wR_factor_ref 0.0443
_reflns_Friedel_coverage 0.714
_reflns_Friedel_fraction_full 0.761
_reflns_Friedel_fraction_max 0.761
_reflns_number_gt 7510
_reflns_number_total 9223
_reflns_threshold_expression 'I > 2\s(I)'
_cod_data_source_file d0dt00733a2.cif
_cod_data_source_block shelx_CCDC1
_cod_depositor_comments
;
The following automatic conversions were performed:

data item '_exptl_absorpt_correction_type' value 'Numerical' was
changed to 'numerical' in accordance with the
/home/data/users/saulius/crontab/automatic-downloads/rss-feeds/RSC/lib/dictionaries/cif_core.dic
dictionary named 'cif_core.dic' version 2.4.2 last updated on
2011-04-26.

Automatic conversion script
Id: cif_fix_values 7556 2019-12-06 15:28:31Z antanas 

 Adding full bibliography for 7704090--7704094.cif.
;
_cod_original_sg_symbol_H-M 'P 21'
_cod_database_code 7704091
_shelx_shelxl_version_number 2014/7
_shelx_space_group_comment
;
The symmetry employed for this shelxl refinement is uniquely defined
by the following loop, which should always be used as a source of
symmetry information in preference to the above space-group names.
They are only intended as comments.
;
_shelx_estimated_absorpt_t_min 0.818
_shelx_estimated_absorpt_t_max 0.902
_diffrn_number_total 5393
_diffrn_reflns_av_sigmai/deti 0.0752

loop_
_space_group_symop_operation_xyz
'x, y, z'
'-x, y+1/2, -z'

loop_
_atom_site_label
_atom_site_type_symbol
_atom_site_fract_x
_atom_site_fract_y
_atom_site_fract_z
_atom_site_U_iso_or_equiv
_atom_site_adp_type
_atom_site_occupancy
_atom_site_site_symmetry_order
_atom_site_calc_flag
_atom_site_refinement_flags_posn
_atom_site_refinement_flags_adp
_atom_site_refinement_flags_occupancy
_atom_site_disorder_assembly
_atom_site_disorder_group
Ni1 Ni 0.90625(2) 0.57674(2) 0.80449(2) 0.01900(6) Uani 1 1 d . . . . .
Cl1 Cl 0.98885(5) 0.62473(4) 0.95669(3) 0.02834(13) Uani 1 1 d . . . . .
O1 O 0.68966(13) 0.78000(11) 0.62850(10) 0.0315(4) Uani 1 1 d . . . . .
O2 O 1.13343(13) 0.48435(11) 0.67963(10) 0.0331(4) Uani 1 1 d . . . . .
O3 O 0.70775(14) 0.32483(11) 0.73641(11) 0.0365(4) Uani 1 1 d . . . . .
N4 N 0.82943(15) 0.53689(12) 0.65204(11) 0.0211(4) Uani 1 1 d . . . . .
N2 N 1.04046(14) 0.49951(12) 0.78340(12) 0.0204(4) Uani 1 1 d . . . . .
N3 N 0.79268(14) 0.46667(13) 0.80598(12) 0.0239(4) Uani 1 1 d . . . . .
C25 C 0.50542(16) 0.57951(18) 0.20911(13) 0.0231(4) Uani 1 1 d . . . . .
C2 C 0.76024(18) 0.70309(16) 0.66333(15) 0.0216(5) Uani 1 1 d . . . . .
N1 N 0.84499(15) 0.71168(12) 0.74255(11) 0.0203(4) Uani 1 1 d . . . . .
C26 C 0.54933(18) 0.63053(16) 0.14801(14) 0.0267(5) Uani 1 1 d . . . . .
H26 H 0.6317 0.6452 0.1690 0.032 Uiso 1 1 calc R U . . .
C20 C 0.7450(2) 0.42226(17) 0.87488(17) 0.0317(5) Uani 1 1 d . . . . .
H20 H 0.8091 0.4194 0.9388 0.038 Uiso 1 1 calc R U . . .
C10 C 1.03802(19) 0.50845(14) 0.69884(15) 0.0224(5) Uani 1 1 d . . . . .
C43 C 0.63485(19) 0.42471(16) 0.30295(15) 0.0252(5) Uani 1 1 d . . . . .
C15 C 1.0851(2) 0.37233(16) 0.95720(15) 0.0319(6) Uani 1 1 d . . . . .
H15A H 1.0045 0.3956 0.9216 0.048 Uiso 1 1 calc R U . . .
H15B H 1.1261 0.4214 1.0058 0.048 Uiso 1 1 calc R U . . .
H15C H 1.0813 0.3087 0.9875 0.048 Uiso 1 1 calc R U . . .
C3 C 0.7249(2) 0.85410(17) 0.70520(16) 0.0327(6) Uani 1 1 d . . . . .
H3A H 0.6677 0.8558 0.7384 0.039 Uiso 1 1 calc R U . . .
H3B H 0.7303 0.9213 0.6803 0.039 Uiso 1 1 calc R U . . .
C41 C 0.9192(2) 0.65109(19) 0.39604(16) 0.0368(6) Uani 1 1 d . . . . .
H41 H 0.9953 0.6294 0.3991 0.044 Uiso 1 1 calc R U . . .
C29 C 0.30913(18) 0.59100(17) 0.08271(14) 0.0282(5) Uani 1 1 d . . . . .
H29 H 0.2265 0.5772 0.0612 0.034 Uiso 1 1 calc R U . . .
C17 C 0.78671(19) 0.43334(15) 0.64641(15) 0.0247(5) Uani 1 1 d . . . . .
H17A H 0.8474 0.3872 0.6402 0.030 Uiso 1 1 calc R U . . .
H17B H 0.7133 0.4252 0.5903 0.030 Uiso 1 1 calc R U . . .
C34 C 0.3953(2) 0.5453(2) 0.51739(17) 0.0432(7) Uani 1 1 d . . . . .
H34 H 0.3569 0.5484 0.5622 0.052 Uiso 1 1 calc R U . . .
C16 C 1.2800(2) 0.32867(19) 0.94811(18) 0.0490(7) Uani 1 1 d . . . . .
H16A H 1.2796 0.2668 0.9822 0.074 Uiso 1 1 calc R U . . .
H16B H 1.3180 0.3813 0.9936 0.074 Uiso 1 1 calc R U . . .
H16C H 1.3241 0.3185 0.9057 0.074 Uiso 1 1 calc R U . . .
C9 C 0.93118(18) 0.54600(16) 0.62026(13) 0.0264(5) Uani 1 1 d . . . . .
H9A H 0.9426 0.6163 0.6061 0.032 Uiso 1 1 calc R U . . .
H9B H 0.9172 0.5062 0.5622 0.032 Uiso 1 1 calc R U . . .
C31 C 0.51681(18) 0.53807(16) 0.38701(14) 0.0256(5) Uani 1 1 d . . . . .
C1 C 0.73358(18) 0.60865(15) 0.60715(14) 0.0275(5) Uani 1 1 d . . . . .
H1A H 0.6568 0.5811 0.6054 0.033 Uiso 1 1 calc R U . . .
H1B H 0.7280 0.6219 0.5413 0.033 Uiso 1 1 calc R U . . .
C11 C 1.2228(2) 0.45451(19) 0.77074(17) 0.0407(6) Uani 1 1 d . . . . .
H11A H 1.2912 0.5007 0.7895 0.049 Uiso 1 1 calc R U . . .
H11B H 1.2518 0.3864 0.7669 0.049 Uiso 1 1 calc R U . . .
C28 C 0.35692(19) 0.64082(16) 0.02487(15) 0.0292(5) Uani 1 1 d . . . . .
H28 H 0.3076 0.6612 -0.0368 0.035 Uiso 1 1 calc R U . . .
C12 C 1.15837(17) 0.45891(15) 0.84187(15) 0.0250(5) Uani 1 1 d . . . . .
H12 H 1.1997 0.5085 0.8921 0.030 Uiso 1 1 calc R U . . .
C37 C 0.70773(18) 0.61339(16) 0.35479(13) 0.0241(5) Uani 1 1 d . . . . .
C48 C 0.7207(2) 0.37577(18) 0.37835(17) 0.0321(6) Uani 1 1 d . . . . .
H48 H 0.7574 0.4117 0.4355 0.039 Uiso 1 1 calc R U . . .
C4 C 0.84723(19) 0.81792(15) 0.77154(15) 0.0256(5) Uani 1 1 d . . . . .
H4 H 0.8507 0.8212 0.8385 0.031 Uiso 1 1 calc R U . . .
C32 C 0.45103(19) 0.62079(18) 0.39546(16) 0.0352(6) Uani 1 1 d . . . . .
H32 H 0.4463 0.6764 0.3556 0.042 Uiso 1 1 calc R U . . .
C47 C 0.7555(2) 0.27853(18) 0.37473(18) 0.0408(6) Uani 1 1 d . . . . .
H47 H 0.8136 0.2491 0.4285 0.049 Uiso 1 1 calc R U . . .
C13 C 1.15229(19) 0.35886(16) 0.89005(15) 0.0275(5) Uani 1 1 d . . . . .
C5 C 0.9540(2) 0.87432(17) 0.76317(15) 0.0319(6) Uani 1 1 d . . . . .
C27 C 0.47692(19) 0.66066(16) 0.05766(14) 0.0281(5) Uani 1 1 d . . . . .
H27 H 0.5104 0.6951 0.0184 0.034 Uiso 1 1 calc R U . . .
C14 C 1.0909(3) 0.27823(18) 0.81748(17) 0.0448(7) Uani 1 1 d . . . . .
H14A H 1.0923 0.2152 0.8503 0.067 Uiso 1 1 calc R U . . .
H14B H 1.1326 0.2703 0.7731 0.067 Uiso 1 1 calc R U . . .
H14C H 1.0085 0.2977 0.7827 0.067 Uiso 1 1 calc R U . . .
C18 C 0.76279(18) 0.41035(15) 0.73397(16) 0.0247(5) Uani 1 1 d . . . . .
C36 C 0.51418(18) 0.45806(17) 0.44512(14) 0.0279(5) Uani 1 1 d . . . . .
H36 H 0.5547 0.3987 0.4409 0.033 Uiso 1 1 calc R U . . .
C33 C 0.3922(2) 0.6255(2) 0.45950(17) 0.0443(7) Uani 1 1 d . . . . .
H33 H 0.3499 0.6839 0.4633 0.053 Uiso 1 1 calc R U . . .
C38 C 0.6979(2) 0.71106(17) 0.38444(15) 0.0318(5) Uani 1 1 d . . . . .
H38 H 0.6218 0.7342 0.3803 0.038 Uiso 1 1 calc R U . . .
C39 C 0.7943(2) 0.77566(19) 0.41970(16) 0.0377(6) Uani 1 1 d . . . . .
H39 H 0.7828 0.8409 0.4388 0.045 Uiso 1 1 calc R U . . .
C8 C 1.0698(2) 0.8237(2) 0.82491(18) 0.0462(7) Uani 1 1 d . . . . .
H8A H 1.0736 0.8215 0.8907 0.069 Uiso 1 1 calc R U . . .
H8B H 1.1375 0.8614 0.8215 0.069 Uiso 1 1 calc R U . . .
H8C H 1.0721 0.7559 0.8020 0.069 Uiso 1 1 calc R U . . .
C40 C 0.9053(2) 0.74504(19) 0.42678(15) 0.0388(7) Uani 1 1 d . . . . .
H40 H 0.9717 0.7879 0.4525 0.047 Uiso 1 1 calc R U . . .
C22 C 0.6785(2) 0.5895(2) 0.90850(18) 0.0494(7) Uani 1 1 d . . . . .
H22A H 0.6127 0.6272 0.9155 0.074 Uiso 1 1 calc R U . . .
H22B H 0.7022 0.6201 0.8592 0.074 Uiso 1 1 calc R U . . .
H22C H 0.7459 0.5898 0.9687 0.074 Uiso 1 1 calc R U . . .
C6 C 0.9484(2) 0.87674(19) 0.66044(17) 0.0462(7) Uani 1 1 d . . . . .
H6A H 1.0172 0.9128 0.6571 0.069 Uiso 1 1 calc R U . . .
H6B H 0.8754 0.9103 0.6209 0.069 Uiso 1 1 calc R U . . .
H6C H 0.9488 0.8086 0.6377 0.069 Uiso 1 1 calc R U . . .
C30 C 0.38283(18) 0.56111(16) 0.17285(14) 0.0266(5) Uani 1 1 d . . . . .
H30 H 0.3485 0.5267 0.2115 0.032 Uiso 1 1 calc R U . . .
C35 C 0.4549(2) 0.46117(19) 0.50900(16) 0.0359(6) Uani 1 1 d . . . . .
H35 H 0.4558 0.4047 0.5469 0.043 Uiso 1 1 calc R U . . .
C21 C 0.6392(2) 0.48273(19) 0.88070(19) 0.0410(6) Uani 1 1 d . . . . .
C44 C 0.5872(2) 0.36720(18) 0.22119(17) 0.0359(6) Uani 1 1 d . . . . .
H44 H 0.5291 0.3960 0.1670 0.043 Uiso 1 1 calc R U . . .
C45 C 0.6217(2) 0.2692(2) 0.21609(19) 0.0514(8) Uani 1 1 d . . . . .
H45 H 0.5871 0.2327 0.1590 0.062 Uiso 1 1 calc R U . . .
C19 C 0.7149(2) 0.31625(18) 0.83536(17) 0.0405(6) Uani 1 1 d . . . . .
H19A H 0.7777 0.2688 0.8710 0.049 Uiso 1 1 calc R U . . .
H19B H 0.6383 0.2939 0.8385 0.049 Uiso 1 1 calc R U . . .
C42 C 0.82201(17) 0.58763(19) 0.36053(13) 0.0303(5) Uani 1 1 d . . . . .
H42 H 0.8342 0.5236 0.3392 0.036 Uiso 1 1 calc R U . . .
B1 B 0.5917(2) 0.53869(18) 0.31347(16) 0.0242(6) Uani 1 1 d . . . . .
C46 C 0.7056(2) 0.22479(19) 0.2933(2) 0.0513(8) Uani 1 1 d . . . . .
H46 H 0.7285 0.1578 0.2899 0.062 Uiso 1 1 calc R U . . .
C23 C 0.5366(2) 0.4835(2) 0.7857(2) 0.0642(9) Uani 1 1 d . . . . .
H23A H 0.4726 0.5257 0.7901 0.096 Uiso 1 1 calc R U . . .
H23B H 0.5070 0.4156 0.7691 0.096 Uiso 1 1 calc R U . . .
H23C H 0.5641 0.5096 0.7367 0.096 Uiso 1 1 calc R U . . .
C7 C 0.9526(3) 0.98136(18) 0.79832(17) 0.0496(7) Uani 1 1 d . . . . .
H7A H 0.9575 0.9801 0.8644 0.074 Uiso 1 1 calc R U . . .
H7B H 0.8789 1.0142 0.7592 0.074 Uiso 1 1 calc R U . . .
H7C H 1.0205 1.0180 0.7938 0.074 Uiso 1 1 calc R U . . .
C24 C 0.6013(3) 0.4367(2) 0.9575(2) 0.0673(9) Uani 1 1 d . . . . .
H24A H 0.6681 0.4380 1.0180 0.101 Uiso 1 1 calc R U . . .
H24B H 0.5763 0.3678 0.9405 0.101 Uiso 1 1 calc R U . . .
H24C H 0.5350 0.4748 0.9632 0.101 Uiso 1 1 calc R U . . .

loop_
_atom_site_aniso_label
_atom_site_aniso_U_11
_atom_site_aniso_U_22
_atom_site_aniso_U_33
_atom_site_aniso_U_23
_atom_site_aniso_U_13
_atom_site_aniso_U_12
Ni1 0.01942(12) 0.01799(13) 0.01637(13) -0.00081(13) 0.00250(10) 0.00130(13)
Cl1 0.0327(3) 0.0275(3) 0.0180(3) -0.0035(2) 0.0008(2) 0.0054(2)
O1 0.0317(9) 0.0239(8) 0.0275(9) 0.0008(7) -0.0033(7) 0.0070(7)
O2 0.0378(9) 0.0333(9) 0.0373(10) 0.0050(8) 0.0246(8) 0.0037(8)
O3 0.0497(11) 0.0247(9) 0.0424(11) -0.0078(8) 0.0254(9) -0.0129(8)
N4 0.0261(10) 0.0181(9) 0.0157(9) 0.0009(7) 0.0036(8) -0.0010(8)
N2 0.0226(9) 0.0196(9) 0.0188(10) -0.0009(8) 0.0069(8) -0.0016(8)
N3 0.0198(9) 0.0268(10) 0.0253(10) -0.0026(9) 0.0086(8) -0.0005(8)
C25 0.0255(10) 0.0200(10) 0.0216(10) -0.0041(12) 0.0056(8) -0.0002(12)
C2 0.0205(11) 0.0211(12) 0.0208(12) 0.0047(10) 0.0044(10) -0.0004(9)
N1 0.0234(10) 0.0179(9) 0.0160(9) -0.0003(8) 0.0026(8) -0.0011(8)
C26 0.0229(11) 0.0300(13) 0.0247(12) -0.0061(10) 0.0055(9) -0.0042(10)
C20 0.0375(13) 0.0325(14) 0.0312(14) 0.0000(11) 0.0196(11) -0.0042(11)
C10 0.0300(12) 0.0147(11) 0.0271(13) -0.0026(9) 0.0160(10) -0.0043(9)
C43 0.0274(12) 0.0249(12) 0.0232(12) -0.0021(10) 0.0088(10) -0.0022(10)
C15 0.0417(14) 0.0265(13) 0.0260(13) 0.0079(10) 0.0104(11) 0.0067(11)
C3 0.0418(15) 0.0207(12) 0.0309(14) -0.0022(11) 0.0073(11) 0.0070(11)
C41 0.0291(13) 0.0440(16) 0.0329(14) 0.0087(12) 0.0057(11) -0.0037(12)
C29 0.0242(10) 0.0256(13) 0.0285(12) -0.0048(11) 0.0019(9) -0.0050(10)
C17 0.0291(13) 0.0195(12) 0.0216(13) -0.0041(10) 0.0043(10) -0.0028(10)
C34 0.0367(14) 0.067(2) 0.0295(14) -0.0064(14) 0.0155(12) -0.0068(13)
C16 0.0438(16) 0.0402(16) 0.0580(18) 0.0131(14) 0.0121(14) 0.0203(13)
C9 0.0386(13) 0.0241(12) 0.0169(11) -0.0017(9) 0.0106(10) -0.0028(9)
C31 0.0228(11) 0.0279(12) 0.0198(12) -0.0062(10) 0.0001(9) -0.0052(10)
C1 0.0288(12) 0.0245(13) 0.0196(11) -0.0012(9) -0.0029(9) -0.0014(9)
C11 0.0297(13) 0.0437(16) 0.0539(17) 0.0127(13) 0.0215(13) 0.0074(12)
C28 0.0338(13) 0.0294(13) 0.0172(12) -0.0024(10) 0.0004(10) -0.0004(10)
C12 0.0189(11) 0.0241(12) 0.0300(13) 0.0013(10) 0.0062(10) 0.0015(9)
C37 0.0290(12) 0.0279(12) 0.0113(10) 0.0003(9) 0.0023(9) 0.0002(9)
C48 0.0323(13) 0.0295(14) 0.0298(14) -0.0039(11) 0.0055(11) -0.0021(11)
C4 0.0362(13) 0.0195(12) 0.0181(12) -0.0023(9) 0.0064(10) 0.0018(10)
C32 0.0319(13) 0.0398(15) 0.0313(14) 0.0016(12) 0.0082(11) 0.0037(12)
C47 0.0380(15) 0.0311(14) 0.0483(17) 0.0069(13) 0.0096(13) 0.0048(12)
C13 0.0339(13) 0.0201(12) 0.0277(13) 0.0027(10) 0.0100(11) 0.0048(10)
C5 0.0469(15) 0.0240(12) 0.0236(13) -0.0048(10) 0.0110(11) -0.0107(11)
C27 0.0326(13) 0.0324(13) 0.0199(12) -0.0028(10) 0.0100(10) -0.0059(11)
C14 0.071(2) 0.0252(13) 0.0383(16) -0.0043(12) 0.0202(14) -0.0043(13)
C18 0.0216(11) 0.0221(12) 0.0289(13) -0.0032(10) 0.0075(10) -0.0016(9)
C36 0.0241(12) 0.0313(14) 0.0216(13) -0.0050(10) 0.0001(10) -0.0072(10)
C33 0.0394(15) 0.0521(17) 0.0435(16) -0.0097(15) 0.0176(13) 0.0087(13)
C38 0.0349(14) 0.0317(14) 0.0269(13) -0.0042(11) 0.0087(11) -0.0020(11)
C39 0.0561(18) 0.0291(14) 0.0257(14) -0.0055(11) 0.0122(13) -0.0087(13)
C8 0.0348(15) 0.0498(17) 0.0497(18) -0.0098(14) 0.0098(13) -0.0176(13)
C40 0.0398(15) 0.0456(17) 0.0225(13) 0.0034(12) 0.0010(11) -0.0188(13)
C22 0.0395(14) 0.0444(17) 0.0772(18) -0.0149(16) 0.0365(13) -0.0009(14)
C6 0.0680(19) 0.0418(16) 0.0334(15) -0.0090(12) 0.0238(14) -0.0251(14)
C30 0.0301(11) 0.0220(14) 0.0236(11) -0.0004(10) 0.0048(9) -0.0061(10)
C35 0.0327(14) 0.0449(16) 0.0255(13) -0.0032(12) 0.0046(11) -0.0137(12)
C21 0.0372(14) 0.0393(15) 0.0593(18) -0.0134(14) 0.0329(14) -0.0082(12)
C44 0.0369(14) 0.0315(14) 0.0320(14) -0.0077(11) 0.0035(11) 0.0001(11)
C45 0.0580(19) 0.0350(16) 0.0516(18) -0.0206(14) 0.0080(15) -0.0003(14)
C19 0.0562(17) 0.0316(14) 0.0459(16) -0.0023(12) 0.0331(14) -0.0081(13)
C42 0.0300(11) 0.0299(13) 0.0278(11) 0.0039(12) 0.0067(9) -0.0002(12)
B1 0.0250(13) 0.0238(13) 0.0199(13) -0.0024(11) 0.0035(11) 0.0019(10)
C46 0.0575(19) 0.0250(15) 0.067(2) -0.0079(14) 0.0165(16) 0.0061(13)
C23 0.0267(14) 0.071(2) 0.095(2) -0.0196(19) 0.0215(16) -0.0009(15)
C7 0.081(2) 0.0298(14) 0.0375(16) -0.0097(12) 0.0211(15) -0.0186(14)
C24 0.084(2) 0.0539(19) 0.100(3) -0.0157(18) 0.076(2) -0.0154(17)

loop_
_atom_type_symbol
_atom_type_description
_atom_type_scat_dispersion_real
_atom_type_scat_dispersion_imag
_atom_type_scat_source
C C 0.0033 0.0016 'International Tables Vol C Tables 4.2.6.8 and 6.1.1.4'
H H 0.0000 0.0000 'International Tables Vol C Tables 4.2.6.8 and 6.1.1.4'
N N 0.0061 0.0033 'International Tables Vol C Tables 4.2.6.8 and 6.1.1.4'
O O 0.0106 0.0060 'International Tables Vol C Tables 4.2.6.8 and 6.1.1.4'
Cl Cl 0.1484 0.1585 'International Tables Vol C Tables 4.2.6.8 and 6.1.1.4'
Ni Ni 0.3393 1.1124 'International Tables Vol C Tables 4.2.6.8 and 6.1.1.4'
B B 0.0013 0.0007 'International Tables Vol C Tables 4.2.6.8 and 6.1.1.4'

loop_
_geom_angle_atom_site_label_1
_geom_angle_atom_site_label_2
_geom_angle_atom_site_label_3
_geom_angle
_geom_angle_site_symmetry_1
_geom_angle_site_symmetry_3
_geom_angle_publ_flag
N3 Ni1 N2 102.03(7) . . ?
N3 Ni1 N1 121.11(7) . . ?
N2 Ni1 N1 123.61(7) . . ?
N3 Ni1 N4 78.63(7) . . ?
N2 Ni1 N4 76.97(6) . . ?
N1 Ni1 N4 77.96(6) . . ?
N3 Ni1 Cl1 104.58(5) . . ?
N2 Ni1 Cl1 102.72(5) . . ?
N1 Ni1 Cl1 99.69(5) . . ?
N4 Ni1 Cl1 176.74(5) . . ?
C2 O1 C3 104.62(16) . . ?
C10 O2 C11 105.36(16) . . ?
C18 O3 C19 104.31(16) . . ?
C1 N4 C9 113.81(15) . . ?
C1 N4 C17 113.01(16) . . ?
C9 N4 C17 111.95(16) . . ?
C1 N4 Ni1 106.69(12) . . ?
C9 N4 Ni1 103.41(12) . . ?
C17 N4 Ni1 107.13(12) . . ?
C10 N2 C12 107.74(17) . . ?
C10 N2 Ni1 111.99(14) . . ?
C12 N2 Ni1 137.60(13) . . ?
C18 N3 C20 107.47(18) . . ?
C18 N3 Ni1 114.36(15) . . ?
C20 N3 Ni1 137.47(14) . . ?
C26 C25 C30 115.13(18) . . ?
C26 C25 B1 122.61(17) . . ?
C30 C25 B1 122.19(18) . . ?
N1 C2 O1 119.33(19) . . ?
N1 C2 C1 123.26(19) . . ?
O1 C2 C1 117.40(18) . . ?
C2 N1 C4 106.72(17) . . ?
C2 N1 Ni1 112.71(14) . . ?
C4 N1 Ni1 138.25(12) . . ?
C27 C26 C25 122.53(19) . . ?
C27 C26 H26 118.7 . . ?
C25 C26 H26 118.7 . . ?
N3 C20 C19 101.37(17) . . ?
N3 C20 C21 111.43(18) . . ?
C19 C20 C21 115.2(2) . . ?
N3 C20 H20 109.5 . . ?
C19 C20 H20 109.5 . . ?
C21 C20 H20 109.5 . . ?
N2 C10 O2 119.2(2) . . ?
N2 C10 C9 122.21(19) . . ?
O2 C10 C9 118.58(18) . . ?
C44 C43 C48 114.3(2) . . ?
C44 C43 B1 123.9(2) . . ?
C48 C43 B1 121.79(19) . . ?
C13 C15 H15A 109.5 . . ?
C13 C15 H15B 109.5 . . ?
H15A C15 H15B 109.5 . . ?
C13 C15 H15C 109.5 . . ?
H15A C15 H15C 109.5 . . ?
H15B C15 H15C 109.5 . . ?
O1 C3 C4 103.84(16) . . ?
O1 C3 H3A 111.0 . . ?
C4 C3 H3A 111.0 . . ?
O1 C3 H3B 111.0 . . ?
C4 C3 H3B 111.0 . . ?
H3A C3 H3B 109.0 . . ?
C40 C41 C42 120.3(2) . . ?
C40 C41 H41 119.8 . . ?
C42 C41 H41 119.8 . . ?
C28 C29 C30 119.6(2) . . ?
C28 C29 H29 120.2 . . ?
C30 C29 H29 120.2 . . ?
N4 C17 C18 108.68(17) . . ?
N4 C17 H17A 110.0 . . ?
C18 C17 H17A 110.0 . . ?
N4 C17 H17B 110.0 . . ?
C18 C17 H17B 110.0 . . ?
H17A C17 H17B 108.3 . . ?
C35 C34 C33 118.8(2) . . ?
C35 C34 H34 120.6 . . ?
C33 C34 H34 120.6 . . ?
C13 C16 H16A 109.5 . . ?
C13 C16 H16B 109.5 . . ?
H16A C16 H16B 109.5 . . ?
C13 C16 H16C 109.5 . . ?
H16A C16 H16C 109.5 . . ?
H16B C16 H16C 109.5 . . ?
N4 C9 C10 107.14(15) . . ?
N4 C9 H9A 110.3 . . ?
C10 C9 H9A 110.3 . . ?
N4 C9 H9B 110.3 . . ?
C10 C9 H9B 110.3 . . ?
H9A C9 H9B 108.5 . . ?
C36 C31 C32 114.4(2) . . ?
C36 C31 B1 124.36(19) . . ?
C32 C31 B1 121.25(19) . . ?
N4 C1 C2 108.70(15) . . ?
N4 C1 H1A 109.9 . . ?
C2 C1 H1A 109.9 . . ?
N4 C1 H1B 109.9 . . ?
C2 C1 H1B 109.9 . . ?
H1A C1 H1B 108.3 . . ?
O2 C11 C12 105.06(17) . . ?
O2 C11 H11A 110.7 . . ?
C12 C11 H11A 110.7 . . ?
O2 C11 H11B 110.7 . . ?
C12 C11 H11B 110.7 . . ?
H11A C11 H11B 108.8 . . ?
C27 C28 C29 119.3(2) . . ?
C27 C28 H28 120.3 . . ?
C29 C28 H28 120.3 . . ?
N2 C12 C11 102.41(16) . . ?
N2 C12 C13 113.81(17) . . ?
C11 C12 C13 114.72(18) . . ?
N2 C12 H12 108.5 . . ?
C11 C12 H12 108.5 . . ?
C13 C12 H12 108.5 . . ?
C42 C37 C38 114.0(2) . . ?
C42 C37 B1 123.91(19) . . ?
C38 C37 B1 122.03(19) . . ?
C47 C48 C43 124.0(2) . . ?
C47 C48 H48 118.0 . . ?
C43 C48 H48 118.0 . . ?
N1 C4 C3 101.50(16) . . ?
N1 C4 C5 112.01(17) . . ?
C3 C4 C5 115.29(18) . . ?
N1 C4 H4 109.2 . . ?
C3 C4 H4 109.2 . . ?
C5 C4 H4 109.2 . . ?
C33 C32 C31 123.2(2) . . ?
C33 C32 H32 118.4 . . ?
C31 C32 H32 118.4 . . ?
C46 C47 C48 119.6(2) . . ?
C46 C47 H47 120.2 . . ?
C48 C47 H47 120.2 . . ?
C15 C13 C16 108.50(19) . . ?
C15 C13 C14 109.0(2) . . ?
C16 C13 C14 110.6(2) . . ?
C15 C13 C12 109.78(17) . . ?
C16 C13 C12 107.05(19) . . ?
C14 C13 C12 111.78(18) . . ?
C6 C5 C8 109.1(2) . . ?
C6 C5 C7 109.23(19) . . ?
C8 C5 C7 109.0(2) . . ?
C6 C5 C4 111.11(19) . . ?
C8 C5 C4 109.77(18) . . ?
C7 C5 C4 108.6(2) . . ?
C28 C27 C26 120.4(2) . . ?
C28 C27 H27 119.8 . . ?
C26 C27 H27 119.8 . . ?
C13 C14 H14A 109.5 . . ?
C13 C14 H14B 109.5 . . ?
H14A C14 H14B 109.5 . . ?
C13 C14 H14C 109.5 . . ?
H14A C14 H14C 109.5 . . ?
H14B C14 H14C 109.5 . . ?
N3 C18 O3 118.8(2) . . ?
N3 C18 C17 123.72(19) . . ?
O3 C18 C17 117.49(18) . . ?
C35 C36 C31 123.1(2) . . ?
C35 C36 H36 118.4 . . ?
C31 C36 H36 118.4 . . ?
C34 C33 C32 120.1(2) . . ?
C34 C33 H33 120.0 . . ?
C32 C33 H33 120.0 . . ?
C39 C38 C37 123.3(2) . . ?
C39 C38 H38 118.4 . . ?
C37 C38 H38 118.4 . . ?
C40 C39 C38 120.1(2) . . ?
C40 C39 H39 119.9 . . ?
C38 C39 H39 119.9 . . ?
C5 C8 H8A 109.5 . . ?
C5 C8 H8B 109.5 . . ?
H8A C8 H8B 109.5 . . ?
C5 C8 H8C 109.5 . . ?
H8A C8 H8C 109.5 . . ?
H8B C8 H8C 109.5 . . ?
C39 C40 C41 118.9(2) . . ?
C39 C40 H40 120.5 . . ?
C41 C40 H40 120.5 . . ?
C21 C22 H22A 109.5 . . ?
C21 C22 H22B 109.5 . . ?
H22A C22 H22B 109.5 . . ?
C21 C22 H22C 109.5 . . ?
H22A C22 H22C 109.5 . . ?
H22B C22 H22C 109.5 . . ?
C5 C6 H6A 109.5 . . ?
C5 C6 H6B 109.5 . . ?
H6A C6 H6B 109.5 . . ?
C5 C6 H6C 109.5 . . ?
H6A C6 H6C 109.5 . . ?
H6B C6 H6C 109.5 . . ?
C29 C30 C25 123.0(2) . . ?
C29 C30 H30 118.5 . . ?
C25 C30 H30 118.5 . . ?
C34 C35 C36 120.4(2) . . ?
C34 C35 H35 119.8 . . ?
C36 C35 H35 119.8 . . ?
C22 C21 C24 108.7(2) . . ?
C22 C21 C23 108.8(2) . . ?
C24 C21 C23 110.9(2) . . ?
C22 C21 C20 109.27(19) . . ?
C24 C21 C20 108.1(2) . . ?
C23 C21 C20 111.0(2) . . ?
C45 C44 C43 122.5(2) . . ?
C45 C44 H44 118.8 . . ?
C43 C44 H44 118.8 . . ?
C46 C45 C44 120.5(2) . . ?
C46 C45 H45 119.8 . . ?
C44 C45 H45 119.8 . . ?
O3 C19 C20 104.00(17) . . ?
O3 C19 H19A 111.0 . . ?
C20 C19 H19A 111.0 . . ?
O3 C19 H19B 111.0 . . ?
C20 C19 H19B 111.0 . . ?
H19A C19 H19B 109.0 . . ?
C41 C42 C37 123.3(2) . . ?
C41 C42 H42 118.3 . . ?
C37 C42 H42 118.3 . . ?
C25 B1 C43 109.39(17) . . ?
C25 B1 C37 108.63(17) . . ?
C43 B1 C37 110.34(17) . . ?
C25 B1 C31 109.55(17) . . ?
C43 B1 C31 109.06(17) . . ?
C37 B1 C31 109.86(16) . . ?
C47 C46 C45 119.1(2) . . ?
C47 C46 H46 120.4 . . ?
C45 C46 H46 120.4 . . ?
C21 C23 H23A 109.5 . . ?
C21 C23 H23B 109.5 . . ?
H23A C23 H23B 109.5 . . ?
C21 C23 H23C 109.5 . . ?
H23A C23 H23C 109.5 . . ?
H23B C23 H23C 109.5 . . ?
C5 C7 H7A 109.5 . . ?
C5 C7 H7B 109.5 . . ?
H7A C7 H7B 109.5 . . ?
C5 C7 H7C 109.5 . . ?
H7A C7 H7C 109.5 . . ?
H7B C7 H7C 109.5 . . ?
C21 C24 H24A 109.5 . . ?
C21 C24 H24B 109.5 . . ?
H24A C24 H24B 109.5 . . ?
C21 C24 H24C 109.5 . . ?
H24A C24 H24C 109.5 . . ?
H24B C24 H24C 109.5 . . ?

loop_
_geom_bond_atom_site_label_1
_geom_bond_atom_site_label_2
_geom_bond_distance
_geom_bond_site_symmetry_2
_geom_bond_publ_flag
Ni1 N3 2.0241(17) . ?
Ni1 N2 2.0447(17) . ?
Ni1 N1 2.0553(16) . ?
Ni1 N4 2.2218(16) . ?
Ni1 Cl1 2.2517(5) . ?
O1 C2 1.324(2) . ?
O1 C3 1.472(3) . ?
O2 C10 1.326(2) . ?
O2 C11 1.470(3) . ?
O3 C18 1.336(2) . ?
O3 C19 1.473(3) . ?
N4 C1 1.473(2) . ?
N4 C9 1.477(3) . ?
N4 C17 1.477(2) . ?
N2 C10 1.275(2) . ?
N2 C12 1.485(2) . ?
N3 C18 1.269(3) . ?
N3 C20 1.485(3) . ?
C25 C26 1.400(3) . ?
C25 C30 1.404(3) . ?
C25 B1 1.644(3) . ?
C2 N1 1.272(2) . ?
C2 C1 1.498(3) . ?
N1 C4 1.492(3) . ?
C26 C27 1.393(3) . ?
C26 H26 0.9500 . ?
C20 C19 1.539(3) . ?
C20 C21 1.544(3) . ?
C20 H20 1.0000 . ?
C10 C9 1.495(3) . ?
C43 C44 1.396(3) . ?
C43 C48 1.401(3) . ?
C43 B1 1.646(3) . ?
C15 C13 1.522(3) . ?
C15 H15A 0.9800 . ?
C15 H15B 0.9800 . ?
C15 H15C 0.9800 . ?
C3 C4 1.537(3) . ?
C3 H3A 0.9900 . ?
C3 H3B 0.9900 . ?
C41 C40 1.378(3) . ?
C41 C42 1.394(3) . ?
C41 H41 0.9500 . ?
C29 C28 1.383(3) . ?
C29 C30 1.394(3) . ?
C29 H29 0.9500 . ?
C17 C18 1.487(3) . ?
C17 H17A 0.9900 . ?
C17 H17B 0.9900 . ?
C34 C35 1.372(3) . ?
C34 C33 1.381(3) . ?
C34 H34 0.9500 . ?
C16 C13 1.531(3) . ?
C16 H16A 0.9800 . ?
C16 H16B 0.9800 . ?
C16 H16C 0.9800 . ?
C9 H9A 0.9900 . ?
C9 H9B 0.9900 . ?
C31 C36 1.398(3) . ?
C31 C32 1.400(3) . ?
C31 B1 1.667(3) . ?
C1 H1A 0.9900 . ?
C1 H1B 0.9900 . ?
C11 C12 1.540(3) . ?
C11 H11A 0.9900 . ?
C11 H11B 0.9900 . ?
C28 C27 1.379(3) . ?
C28 H28 0.9500 . ?
C12 C13 1.545(3) . ?
C12 H12 1.0000 . ?
C37 C42 1.395(3) . ?
C37 C38 1.407(3) . ?
C37 B1 1.654(3) . ?
C48 C47 1.381(3) . ?
C48 H48 0.9500 . ?
C4 C5 1.541(3) . ?
C4 H4 1.0000 . ?
C32 C33 1.394(3) . ?
C32 H32 0.9500 . ?
C47 C46 1.369(3) . ?
C47 H47 0.9500 . ?
C13 C14 1.532(3) . ?
C5 C6 1.532(3) . ?
C5 C8 1.534(3) . ?
C5 C7 1.537(3) . ?
C27 H27 0.9500 . ?
C14 H14A 0.9800 . ?
C14 H14B 0.9800 . ?
C14 H14C 0.9800 . ?
C36 C35 1.395(3) . ?
C36 H36 0.9500 . ?
C33 H33 0.9500 . ?
C38 C39 1.396(3) . ?
C38 H38 0.9500 . ?
C39 C40 1.370(3) . ?
C39 H39 0.9500 . ?
C8 H8A 0.9800 . ?
C8 H8B 0.9800 . ?
C8 H8C 0.9800 . ?
C40 H40 0.9500 . ?
C22 C21 1.523(4) . ?
C22 H22A 0.9800 . ?
C22 H22B 0.9800 . ?
C22 H22C 0.9800 . ?
C6 H6A 0.9800 . ?
C6 H6B 0.9800 . ?
C6 H6C 0.9800 . ?
C30 H30 0.9500 . ?
C35 H35 0.9500 . ?
C21 C24 1.525(3) . ?
C21 C23 1.525(4) . ?
C44 C45 1.393(3) . ?
C44 H44 0.9500 . ?
C45 C46 1.378(3) . ?
C45 H45 0.9500 . ?
C19 H19A 0.9900 . ?
C19 H19B 0.9900 . ?
C42 H42 0.9500 . ?
C46 H46 0.9500 . ?
C23 H23A 0.9800 . ?
C23 H23B 0.9800 . ?
C23 H23C 0.9800 . ?
C7 H7A 0.9800 . ?
C7 H7B 0.9800 . ?
C7 H7C 0.9800 . ?
C24 H24A 0.9800 . ?
C24 H24B 0.9800 . ?
C24 H24C 0.9800 . ?

loop_
_geom_torsion_atom_site_label_1
_geom_torsion_atom_site_label_2
_geom_torsion_atom_site_label_3
_geom_torsion_atom_site_label_4
_geom_torsion
_geom_torsion_site_symmetry_1
_geom_torsion_site_symmetry_2
_geom_torsion_site_symmetry_3
_geom_torsion_site_symmetry_4
_geom_torsion_publ_flag
C3 O1 C2 N1 -7.9(3) . . . . ?
C3 O1 C2 C1 170.78(19) . . . . ?
O1 C2 N1 C4 -5.5(3) . . . . ?
C1 C2 N1 C4 175.86(19) . . . . ?
O1 C2 N1 Ni1 160.44(15) . . . . ?
C1 C2 N1 Ni1 -18.2(3) . . . . ?
C30 C25 C26 C27 -0.2(3) . . . . ?
B1 C25 C26 C27 176.7(2) . . . . ?
C18 N3 C20 C19 15.5(2) . . . . ?
Ni1 N3 C20 C19 -153.90(17) . . . . ?
C18 N3 C20 C21 -107.5(2) . . . . ?
Ni1 N3 C20 C21 83.1(2) . . . . ?
C12 N2 C10 O2 -1.4(2) . . . . ?
Ni1 N2 C10 O2 163.46(14) . . . . ?
C12 N2 C10 C9 179.02(18) . . . . ?
Ni1 N2 C10 C9 -16.1(2) . . . . ?
C11 O2 C10 N2 -1.7(2) . . . . ?
C11 O2 C10 C9 177.83(18) . . . . ?
C2 O1 C3 C4 17.0(2) . . . . ?
C1 N4 C17 C18 -93.3(2) . . . . ?
C9 N4 C17 C18 136.60(17) . . . . ?
Ni1 N4 C17 C18 23.91(19) . . . . ?
C1 N4 C9 C10 153.30(16) . . . . ?
C17 N4 C9 C10 -77.0(2) . . . . ?
Ni1 N4 C9 C10 37.96(16) . . . . ?
N2 C10 C9 N4 -17.9(3) . . . . ?
O2 C10 C9 N4 162.54(17) . . . . ?
C9 N4 C1 C2 -86.7(2) . . . . ?
C17 N4 C1 C2 144.14(17) . . . . ?
Ni1 N4 C1 C2 26.67(19) . . . . ?
N1 C2 C1 N4 -7.8(3) . . . . ?
O1 C2 C1 N4 173.55(17) . . . . ?
C10 O2 C11 C12 3.9(2) . . . . ?
C30 C29 C28 C27 -0.4(3) . . . . ?
C10 N2 C12 C11 3.7(2) . . . . ?
Ni1 N2 C12 C11 -155.27(17) . . . . ?
C10 N2 C12 C13 -120.70(19) . . . . ?
Ni1 N2 C12 C13 80.3(2) . . . . ?
O2 C11 C12 N2 -4.6(2) . . . . ?
O2 C11 C12 C13 119.25(19) . . . . ?
C44 C43 C48 C47 -1.1(4) . . . . ?
B1 C43 C48 C47 176.4(2) . . . . ?
C2 N1 C4 C3 15.6(2) . . . . ?
Ni1 N1 C4 C3 -144.81(17) . . . . ?
C2 N1 C4 C5 -108.0(2) . . . . ?
Ni1 N1 C4 C5 91.7(2) . . . . ?
O1 C3 C4 N1 -19.4(2) . . . . ?
O1 C3 C4 C5 101.9(2) . . . . ?
C36 C31 C32 C33 2.9(3) . . . . ?
B1 C31 C32 C33 -176.6(2) . . . . ?
C43 C48 C47 C46 0.7(4) . . . . ?
N2 C12 C13 C15 -61.6(2) . . . . ?
C11 C12 C13 C15 -179.07(18) . . . . ?
N2 C12 C13 C16 -179.15(18) . . . . ?
C11 C12 C13 C16 63.3(2) . . . . ?
N2 C12 C13 C14 59.5(2) . . . . ?
C11 C12 C13 C14 -58.0(3) . . . . ?
N1 C4 C5 C6 62.3(2) . . . . ?
C3 C4 C5 C6 -53.1(3) . . . . ?
N1 C4 C5 C8 -58.5(2) . . . . ?
C3 C4 C5 C8 -173.86(19) . . . . ?
N1 C4 C5 C7 -177.57(17) . . . . ?
C3 C4 C5 C7 67.0(2) . . . . ?
C29 C28 C27 C26 0.2(3) . . . . ?
C25 C26 C27 C28 0.1(3) . . . . ?
C20 N3 C18 O3 -5.2(3) . . . . ?
Ni1 N3 C18 O3 166.92(14) . . . . ?
C20 N3 C18 C17 175.5(2) . . . . ?
Ni1 N3 C18 C17 -12.3(3) . . . . ?
C19 O3 C18 N3 -8.3(3) . . . . ?
C19 O3 C18 C17 171.01(19) . . . . ?
N4 C17 C18 N3 -9.9(3) . . . . ?
N4 C17 C18 O3 170.84(17) . . . . ?
C32 C31 C36 C35 -2.3(3) . . . . ?
B1 C31 C36 C35 177.14(18) . . . . ?
C35 C34 C33 C32 -1.4(4) . . . . ?
C31 C32 C33 C34 -1.2(4) . . . . ?
C42 C37 C38 C39 -2.2(3) . . . . ?
B1 C37 C38 C39 179.91(19) . . . . ?
C37 C38 C39 C40 0.0(3) . . . . ?
C38 C39 C40 C41 1.9(3) . . . . ?
C42 C41 C40 C39 -1.6(3) . . . . ?
C28 C29 C30 C25 0.3(3) . . . . ?
C26 C25 C30 C29 0.0(3) . . . . ?
B1 C25 C30 C29 -176.9(2) . . . . ?
C33 C34 C35 C36 1.9(3) . . . . ?
C31 C36 C35 C34 0.0(3) . . . . ?
N3 C20 C21 C22 -57.9(3) . . . . ?
C19 C20 C21 C22 -172.7(2) . . . . ?
N3 C20 C21 C24 -176.1(2) . . . . ?
C19 C20 C21 C24 69.2(3) . . . . ?
N3 C20 C21 C23 62.1(3) . . . . ?
C19 C20 C21 C23 -52.7(3) . . . . ?
C48 C43 C44 C45 0.7(4) . . . . ?
B1 C43 C44 C45 -176.8(2) . . . . ?
C43 C44 C45 C46 0.1(4) . . . . ?
C18 O3 C19 C20 17.2(2) . . . . ?
N3 C20 C19 O3 -19.5(2) . . . . ?
C21 C20 C19 O3 100.9(2) . . . . ?
C40 C41 C42 C37 -0.8(3) . . . . ?
C38 C37 C42 C41 2.5(3) . . . . ?
B1 C37 C42 C41 -179.6(2) . . . . ?
C26 C25 B1 C43 -90.4(2) . . . . ?
C30 C25 B1 C43 86.2(2) . . . . ?
C26 C25 B1 C37 30.1(3) . . . . ?
C30 C25 B1 C37 -153.3(2) . . . . ?
C26 C25 B1 C31 150.1(2) . . . . ?
C30 C25 B1 C31 -33.3(3) . . . . ?
C44 C43 B1 C25 -10.7(3) . . . . ?
C48 C43 B1 C25 171.95(19) . . . . ?
C44 C43 B1 C37 -130.1(2) . . . . ?
C48 C43 B1 C37 52.5(3) . . . . ?
C44 C43 B1 C31 109.1(2) . . . . ?
C48 C43 B1 C31 -68.3(3) . . . . ?
C42 C37 B1 C25 -107.5(2) . . . . ?
C38 C37 B1 C25 70.2(2) . . . . ?
C42 C37 B1 C43 12.4(3) . . . . ?
C38 C37 B1 C43 -169.88(18) . . . . ?
C42 C37 B1 C31 132.7(2) . . . . ?
C38 C37 B1 C31 -49.6(3) . . . . ?
C36 C31 B1 C25 132.3(2) . . . . ?
C32 C31 B1 C25 -48.3(3) . . . . ?
C36 C31 B1 C43 12.6(3) . . . . ?
C32 C31 B1 C43 -167.96(18) . . . . ?
C36 C31 B1 C37 -108.4(2) . . . . ?
C32 C31 B1 C37 71.0(2) . . . . ?
C48 C47 C46 C45 0.2(4) . . . . ?
C44 C45 C46 C47 -0.6(4) . . . . ?
